data_2234946
loop_
_publ_author_name
'Zhang, Ya'
'Li, Ai-min'
'Wang, Zhi-wei'
'Wan, Chong-Qing'

_publ_section_title
;
 3,3'-Carbonyldipyridinium bis(perchlorate)
;
_journal_coeditor_code BT5923
_journal_issue 6
_journal_name_full 'Acta Crystallographica Section E'
_journal_page_first o1896
_journal_paper_doi 10.1107/S1600536812022817
_journal_volume 68
_journal_year 2012
_chemical_formula_iupac 'C11 H10 N2 O 2+, 2Cl O4 -'
_chemical_formula_moiety 'C11 H10 N2 O 2+, 2(Cl O4 -)'
_chemical_formula_sum 'C11 H10 Cl2 N2 O9'
_chemical_formula_weight 385.11
_chemical_name_systematic
;
3,3'-Carbonyldipyridinium diperchlorate
;
_space_group_IT_number 18
_symmetry_cell_setting orthorhombic
_symmetry_space_group_name_Hall 'P 2 2ab'
_symmetry_space_group_name_H-M 'P 21 21 2'
_atom_sites_solution_hydrogens geom
_atom_sites_solution_primary direct
_atom_sites_solution_secondary difmap
_audit_creation_method SHELXL97
_cell_angle_alpha 90.00
_cell_angle_beta 90.00
_cell_angle_gamma 90.00
_cell_formula_units_Z 2
_cell_length_a 8.5315(3)
_cell_length_b 15.1772(6)
_cell_length_c 5.6107(2)
_cell_measurement_reflns_used 256
_cell_measurement_temperature 296(2)
_cell_measurement_theta_max 26.20
_cell_measurement_theta_min 2.31
_cell_volume 726.50(5)
_computing_cell_refinement '<i>APEX2</i> and <i>SAINT</i> (Bruker, 2007)'
_computing_data_collection '<i>APEX2</i> (Bruker, 2007)'
_computing_data_reduction '<i>SAINT</i> (Bruker, 2007)'
_computing_molecular_graphics '<i>SHELXTL</i> (Sheldrick, 2008)'
_computing_publication_material '<i>SHELXTL</i> (Sheldrick, 2008) and <i>PLATON</i> (Spek, 2009)'
_computing_structure_refinement 'SHELXL97 (Sheldrick, 2008)'
_computing_structure_solution 'SHELXS97 (Sheldrick, 2008)'
_diffrn_ambient_temperature 296(2)
_diffrn_measured_fraction_theta_full 1.000
_diffrn_measured_fraction_theta_max 1.000
_diffrn_measurement_device_type 'Bruker APEXII CCD area-detector'
_diffrn_measurement_method \w
_diffrn_radiation_monochromator graphite
_diffrn_radiation_source 'fine-focus sealed tube'
_diffrn_radiation_type MoK\a
_diffrn_radiation_wavelength 0.71073
_diffrn_reflns_av_R_equivalents 0.0208
_diffrn_reflns_av_sigmaI/netI 0.0149
_diffrn_reflns_limit_h_max 10
_diffrn_reflns_limit_h_min -10
_diffrn_reflns_limit_k_max 16
_diffrn_reflns_limit_k_min -18
_diffrn_reflns_limit_l_max 6
_diffrn_reflns_limit_l_min -6
_diffrn_reflns_number 6343
_diffrn_reflns_theta_full 25.00
_diffrn_reflns_theta_max 25.00
_diffrn_reflns_theta_min 2.68
_exptl_absorpt_coefficient_mu 0.501
_exptl_absorpt_correction_T_max 0.905
_exptl_absorpt_correction_T_min 0.835
_exptl_absorpt_correction_type multi-scan
_exptl_absorpt_process_details '(<i>SADABS</i>; Bruker, 2007)'
_exptl_crystal_colour colorless
_exptl_crystal_density_diffrn 1.760
_exptl_crystal_density_method 'not measured'
_exptl_crystal_description Block
_exptl_crystal_F_000 392
_exptl_crystal_size_max 0.40
_exptl_crystal_size_mid 0.30
_exptl_crystal_size_min 0.20
_refine_diff_density_max 0.339
_refine_diff_density_min -0.208
_refine_ls_abs_structure_details 'Flack (1983), 503 Friedel pairs'
_refine_ls_abs_structure_Flack 0.10(10)
_refine_ls_extinction_coef 0.019(3)
_refine_ls_extinction_expression Fc^*^=kFc[1+0.001xFc^2^\l^3^/sin(2\q)]^-1/4^
_refine_ls_extinction_method 'SHELXL97 (Sheldrick, 2008)'
_refine_ls_goodness_of_fit_ref 1.097
_refine_ls_hydrogen_treatment constr
_refine_ls_matrix_type full
_refine_ls_number_parameters 111
_refine_ls_number_reflns 1285
_refine_ls_number_restraints 0
_refine_ls_restrained_S_all 1.097
_refine_ls_R_factor_all 0.0290
_refine_ls_R_factor_gt 0.0277
_refine_ls_shift/su_max 0.000
_refine_ls_shift/su_mean 0.000
_refine_ls_structure_factor_coef Fsqd
_refine_ls_weighting_details 'calc w=1/[\s^2^(Fo^2^)+(0.0315P)^2^+0.4015P] where P=(Fo^2^+2Fc^2^)/3'
_refine_ls_weighting_scheme calc
_refine_ls_wR_factor_gt 0.0722
_refine_ls_wR_factor_ref 0.0733
_reflns_number_gt 1235
_reflns_number_total 1285
_reflns_threshold_expression I>2\s(I)
_cod_data_source_file bt5923.cif
_cod_data_source_block I
_cod_database_code 2234946
_cod_database_fobs_code 2234946

loop_
_symmetry_equiv_pos_as_xyz
'x, y, z'
'-x, -y, z'
'-x+1/2, y+1/2, -z'
'x+1/2, -y+1/2, -z'

loop_
_atom_site_type_symbol
_atom_site_label
_atom_site_fract_x
_atom_site_fract_y
_atom_site_fract_z
_atom_site_U_iso_or_equiv
_atom_site_adp_type
_atom_site_calc_flag
_atom_site_refinement_flags
_atom_site_occupancy
_atom_site_symmetry_multiplicity
C C1 0.1257(3) 0.13417(17) 0.4051(5) 0.0416(6) Uani d . 1 1
H H1 0.0408 0.1642 0.3402 0.050 Uiso calc R 1 1
C C2 0.1807(3) 0.05924(17) 0.2988(4) 0.0372(6) Uani d . 1 1
H H2 0.1340 0.0381 0.1604 0.045 Uiso calc R 1 1
C C3 0.3062(3) 0.01520(14) 0.3985(4) 0.0317(5) Uani d . 1 1
H H3 0.3449 -0.0357 0.3274 0.038 Uiso calc R 1 1
C C4 0.3745(3) 0.04756(14) 0.6063(4) 0.0287(5) Uani d . 1 1
C C5 0.3158(3) 0.12400(15) 0.7048(4) 0.0334(5) Uani d . 1 1
H H5 0.3609 0.1474 0.8419 0.040 Uiso calc R 1 1
C C6 0.5000 0.0000 0.7390(6) 0.0308(7) Uani d S 1 2
N N1 0.1948(2) 0.16399(13) 0.6032(4) 0.0386(5) Uani d . 1 1
H H7 0.1591 0.2113 0.6677 0.046 Uiso calc R 1 1
O O1 0.5000 0.0000 0.9548(4) 0.0431(6) Uani d S 1 2
Cl Cl1 0.30796(6) 0.32979(4) 1.13244(10) 0.03518(19) Uani d . 1 1
O O2 0.2552(3) 0.31908(15) 0.8930(4) 0.0720(7) Uani d . 1 1
O O3 0.1779(3) 0.33349(15) 1.2909(4) 0.0647(6) Uani d . 1 1
O O4 0.4064(2) 0.25628(13) 1.1946(4) 0.0539(6) Uani d . 1 1
O O5 0.3940(3) 0.41004(13) 1.1460(5) 0.0622(6) Uani d . 1 1

loop_
_atom_site_aniso_label
_atom_site_aniso_U_11
_atom_site_aniso_U_22
_atom_site_aniso_U_33
_atom_site_aniso_U_12
_atom_site_aniso_U_13
_atom_site_aniso_U_23
C1 0.0318(12) 0.0470(14) 0.0461(16) 0.0021(11) -0.0001(12) 0.0095(13)
C2 0.0350(13) 0.0444(14) 0.0323(12) -0.0082(12) -0.0038(11) 0.0022(10)
C3 0.0339(11) 0.0321(12) 0.0293(11) -0.0041(10) 0.0037(12) -0.0010(10)
C4 0.0293(11) 0.0299(11) 0.0269(11) -0.0019(9) 0.0043(11) 0.0025(10)
C5 0.0348(12) 0.0336(12) 0.0319(12) -0.0013(11) 0.0021(11) -0.0022(9)
C6 0.0346(18) 0.0289(17) 0.0288(18) -0.0017(15) 0.000 0.000
N1 0.0378(10) 0.0327(10) 0.0452(12) 0.0081(10) 0.0046(10) -0.0007(10)
O1 0.0499(15) 0.0537(16) 0.0259(13) 0.0073(14) 0.000 0.000
Cl1 0.0335(3) 0.0328(3) 0.0393(3) -0.0005(2) 0.0001(3) -0.0034(3)
O2 0.0990(17) 0.0660(14) 0.0511(12) 0.0026(13) -0.0214(12) -0.0129(12)
O3 0.0620(13) 0.0551(12) 0.0770(15) 0.0139(12) 0.0314(11) 0.0109(12)
O4 0.0398(10) 0.0402(10) 0.0817(16) 0.0070(8) -0.0062(10) -0.0008(10)
O5 0.0604(12) 0.0403(11) 0.0858(16) -0.0138(9) -0.0075(14) 0.0029(12)

loop_
_atom_type_symbol
_atom_type_description
_atom_type_scat_dispersion_real
_atom_type_scat_dispersion_imag
_atom_type_scat_source
C C 0.0033 0.0016 'International Tables Vol C Tables 4.2.6.8 and 6.1.1.4'
H H 0.0000 0.0000 'International Tables Vol C Tables 4.2.6.8 and 6.1.1.4'
N N 0.0061 0.0033 'International Tables Vol C Tables 4.2.6.8 and 6.1.1.4'
O O 0.0106 0.0060 'International Tables Vol C Tables 4.2.6.8 and 6.1.1.4'
Cl Cl 0.1484 0.1585 'International Tables Vol C Tables 4.2.6.8 and 6.1.1.4'

loop_
_geom_angle_atom_site_label_1
_geom_angle_atom_site_label_2
_geom_angle_atom_site_label_3
_geom_angle_site_symmetry_3
_geom_angle
N1 C1 C2 . 119.5(2)
N1 C1 H1 . 120.2
C2 C1 H1 . 120.2
C1 C2 C3 . 119.5(2)
C1 C2 H2 . 120.3
C3 C2 H2 . 120.3
C2 C3 C4 . 119.5(2)
C2 C3 H3 . 120.2
C4 C3 H3 . 120.2
C5 C4 C3 . 118.7(2)
C5 C4 C6 . 117.9(2)
C3 C4 C6 . 123.2(2)
N1 C5 C4 . 119.7(2)
N1 C5 H5 . 120.2
C4 C5 H5 . 120.2
O1 C6 C4 . 119.97(14)
O1 C6 C4 2_655 119.97(14)
C4 C6 C4 2_655 120.1(3)
C5 N1 C1 . 123.1(2)
C5 N1 H7 . 118.5
C1 N1 H7 . 118.5
O3 Cl1 O5 . 109.56(14)
O3 Cl1 O2 . 110.31(16)
O5 Cl1 O2 . 108.08(15)
O3 Cl1 O4 . 109.53(13)
O5 Cl1 O4 . 110.44(12)
O2 Cl1 O4 . 108.90(14)

loop_
_geom_bond_atom_site_label_1
_geom_bond_atom_site_label_2
_geom_bond_site_symmetry_2
_geom_bond_distance
C1 N1 . 1.337(3)
C1 C2 . 1.368(4)
C1 H1 . 0.9300
C2 C3 . 1.381(4)
C2 H2 . 0.9300
C3 C4 . 1.393(3)
C3 H3 . 0.9300
C4 C5 . 1.379(3)
C4 C6 . 1.491(3)
C5 N1 . 1.327(3)
C5 H5 . 0.9300
C6 O1 . 1.210(4)
C6 C4 2_655 1.491(3)
N1 H7 . 0.8600
Cl1 O3 . 1.423(2)
Cl1 O5 . 1.4242(19)
Cl1 O2 . 1.426(2)
Cl1 O4 . 1.439(2)

loop_
_geom_hbond_atom_site_label_D
_geom_hbond_atom_site_label_H
_geom_hbond_atom_site_label_A
_geom_hbond_site_symmetry_D
_geom_hbond_site_symmetry_H
_geom_hbond_distance_DH
_geom_hbond_distance_HA
_geom_hbond_distance_DA
_geom_hbond_angle_DHA
_geom_hbond_publ_flag
N1 H7 O2 1_555 1_555 0.86 2.22 2.907(3) 136.3 y
N1 H7 O4 4_557 4_557 0.86 2.34 2.967(2) 129.8 y

loop_
_geom_torsion_atom_site_label_1
_geom_torsion_atom_site_label_2
_geom_torsion_atom_site_label_3
_geom_torsion_atom_site_label_4
_geom_torsion_site_symmetry_4
_geom_torsion
N1 C1 C2 C3 . 0.4(4)
C1 C2 C3 C4 . 0.2(3)
C2 C3 C4 C5 . -1.0(3)
C2 C3 C4 C6 . 174.0(2)
C3 C4 C5 N1 . 1.2(3)
C6 C4 C5 N1 . -174.1(2)
C5 C4 C6 O1 . 34.0(2)
C3 C4 C6 O1 . -141.03(17)
C5 C4 C6 C4 2_655 -146.0(2)
C3 C4 C6 C4 2_655 38.97(17)
C4 C5 N1 C1 . -0.6(4)
C2 C1 N1 C5 . -0.2(4)
